data_4325530
loop_
_publ_author_name
'Bin Xi'
'R. H. Holm'

_publ_section_title
;
 The [MoFe3S4]2+ Oxidation State: Synthesis, Substitution Reactions, and
 Structures of Phosphine-Ligated Cubane-Type Clusters with the S = 2
 Ground State
;
_journal_name_full 'Inorganic Chemistry'
_journal_page_first 6280
_journal_page_last 6288
_journal_paper_doi 10.1021/ic200641k
_journal_volume 50
_journal_year 2011
_chemical_formula_sum 'C39 H55 B Fe3 Mo N6 P2 S5 Si'
_chemical_formula_weight 1132.52
_chemical_name_systematic
; 
 ? 
;
_space_group_IT_number 2
_symmetry_cell_setting triclinic
_symmetry_space_group_name_Hall '-P 1'
_symmetry_space_group_name_H-M 'P -1'
_atom_sites_solution_hydrogens geom
_atom_sites_solution_primary direct
_atom_sites_solution_secondary difmap
_audit_creation_method SHELXL-97
_cell_angle_alpha 94.202(2)
_cell_angle_beta 99.012(2)
_cell_angle_gamma 117.7440(10)
_cell_formula_units_Z 2
_cell_length_a 10.6968(4)
_cell_length_b 10.9806(4)
_cell_length_c 23.6575(10)
_cell_measurement_reflns_used 43338
_cell_measurement_temperature 100(2)
_cell_measurement_theta_max 27.18
_cell_measurement_theta_min 2.19
_cell_volume 2394.72(16)
_computing_cell_refinement 'SAINT 7.46A (Bruker-AXS,2009)'
_computing_data_collection 'APEX2 v2009.3.0 (Bruker-AXS,2009)'
_computing_data_reduction 'SAINT 7.46A (Bruker-AXS,2009)'
_computing_molecular_graphics 'Bruker SHELXTL'
_computing_publication_material 'Bruker SHELXTL'
_computing_structure_refinement 'SHELXL-97 (Sheldrick, 2008)'
_computing_structure_solution 'SHELXS-97 (Sheldrick, 2008)'
_diffrn_ambient_temperature 100(2)
_diffrn_measured_fraction_theta_full 0.998
_diffrn_measured_fraction_theta_max 0.998
_diffrn_measurement_device_type 'CCD area detector'
_diffrn_measurement_method 'phi and omega scans'
_diffrn_radiation_monochromator graphite
_diffrn_radiation_source 'fine-focus sealed tube'
_diffrn_radiation_type MoK\a
_diffrn_radiation_wavelength 0.71073
_diffrn_reflns_av_R_equivalents 0.0382
_diffrn_reflns_av_sigmaI/netI 0.0231
_diffrn_reflns_limit_h_max 13
_diffrn_reflns_limit_h_min -13
_diffrn_reflns_limit_k_max 14
_diffrn_reflns_limit_k_min -14
_diffrn_reflns_limit_l_max 30
_diffrn_reflns_limit_l_min -30
_diffrn_reflns_number 80863
_diffrn_reflns_theta_full 27.20
_diffrn_reflns_theta_max 27.20
_diffrn_reflns_theta_min 1.77
_exptl_absorpt_coefficient_mu 1.492
_exptl_absorpt_correction_T_max 0.9027
_exptl_absorpt_correction_T_min 0.5867
_exptl_absorpt_correction_type multi-scan
_exptl_absorpt_process_details 'SADABS (Sheldrick, 2009)'
_exptl_crystal_colour black
_exptl_crystal_density_diffrn 1.571
_exptl_crystal_description needle
_exptl_crystal_F_000 1160
_exptl_crystal_size_max 0.40
_exptl_crystal_size_mid 0.13
_exptl_crystal_size_min 0.07
_refine_diff_density_max 1.458
_refine_diff_density_min -1.193
_refine_diff_density_rms 0.118
_refine_ls_extinction_method none
_refine_ls_goodness_of_fit_ref 1.036
_refine_ls_hydrogen_treatment constr
_refine_ls_matrix_type full
_refine_ls_number_parameters 591
_refine_ls_number_reflns 10650
_refine_ls_number_restraints 333
_refine_ls_restrained_S_all 1.054
_refine_ls_R_factor_all 0.0697
_refine_ls_R_factor_gt 0.0573
_refine_ls_shift/su_max 0.001
_refine_ls_shift/su_mean 0.000
_refine_ls_structure_factor_coef Fsqd
_refine_ls_weighting_details 'calc w=1/[\s^2^(Fo^2^)+(0.0577P)^2^+11.8807P] where P=(Fo^2^+2Fc^2^)/3'
_refine_ls_weighting_scheme calc
_refine_ls_wR_factor_gt 0.1388
_refine_ls_wR_factor_ref 0.1488
_reflns_number_gt 8922
_reflns_number_total 10650
_reflns_threshold_expression >2sigma(I)
_cod_data_source_file ic200641k_si_001_08.cif
_cod_data_source_block SSiPh3
_cod_database_code 4325530

loop_
_symmetry_equiv_pos_as_xyz
'x, y, z'
'-x, -y, -z'

loop_
_atom_site_label
_atom_site_type_symbol
_atom_site_fract_x
_atom_site_fract_y
_atom_site_fract_z
_atom_site_U_iso_or_equiv
_atom_site_adp_type
_atom_site_occupancy
_atom_site_symmetry_multiplicity
_atom_site_calc_flag
_atom_site_refinement_flags
_atom_site_disorder_assembly
_atom_site_disorder_group
Mo1 Mo 0.69677(4) 0.68462(4) 0.366760(17) 0.02720(11) Uani 1 1 d . A .
Fe1 Fe 0.46724(8) 0.57438(8) 0.27731(3) 0.03578(17) Uani 1 1 d . A .
Fe2 Fe 0.60359(8) 0.84354(8) 0.31135(3) 0.03464(17) Uani 1 1 d . . .
Fe3 Fe 0.73036(8) 0.72574(8) 0.25779(3) 0.03664(17) Uani 1 1 d D A .
S1 S 0.64081(13) 0.51150(13) 0.28719(5) 0.0356(3) Uani 1 1 d . . .
S2 S 0.83500(13) 0.89767(13) 0.33566(6) 0.0354(3) Uani 1 1 d . A .
S3 S 0.47248(12) 0.68466(13) 0.36189(5) 0.0317(2) Uani 1 1 d . A .
S4 S 0.52694(16) 0.74268(17) 0.22015(6) 0.0464(3) Uani 1 1 d . A .
P1 P 0.24558(19) 0.4032(2) 0.21942(8) 0.0605(4) Uani 1 1 d D . .
P2 P 0.6018(7) 1.0483(7) 0.3306(2) 0.0508(13) Uani 0.450(8) 1 d PDU A 1
C10 C 0.778(2) 1.196(2) 0.3715(11) 0.101(4) Uani 0.450(8) 1 d PU A 1
H10B H 0.8011 1.1717 0.4098 0.121 Uiso 0.450(8) 1 calc PR A 1
H10A H 0.8533 1.2032 0.3505 0.121 Uiso 0.450(8) 1 calc PR A 1
C11 C 0.7877(18) 1.3264(17) 0.3809(8) 0.071(4) Uani 0.450(8) 1 d PU A 1
H11C H 0.8841 1.3938 0.4038 0.106 Uiso 0.450(8) 1 calc PR A 1
H11B H 0.7142 1.3220 0.4020 0.106 Uiso 0.450(8) 1 calc PR A 1
H11A H 0.7719 1.3557 0.3435 0.106 Uiso 0.450(8) 1 calc PR A 1
C12 C 0.602(3) 1.132(3) 0.2690(9) 0.067(4) Uani 0.450(8) 1 d PDU A 1
H12A H 0.5070 1.0753 0.2419 0.080 Uiso 0.450(8) 1 calc PR A 1
H12B H 0.6096 1.2234 0.2821 0.080 Uiso 0.450(8) 1 calc PR A 1
C13 C 0.722(2) 1.158(3) 0.2338(11) 0.101(4) Uani 0.450(8) 1 d PD A 1
H13B H 0.7016 1.1925 0.1983 0.151 Uiso 0.450(8) 1 calc PR A 1
H13A H 0.7237 1.0710 0.2236 0.151 Uiso 0.450(8) 1 calc PR A 1
H13C H 0.8166 1.2283 0.2575 0.151 Uiso 0.450(8) 1 calc PR A 1
C14 C 0.4637(18) 1.0467(18) 0.3651(9) 0.077(4) Uani 0.450(8) 1 d PDU A 1
H14A H 0.4599 1.0024 0.4002 0.092 Uiso 0.450(8) 1 calc PR A 1
H14B H 0.4798 1.1424 0.3760 0.092 Uiso 0.450(8) 1 calc PR A 1
C15 C 0.325(3) 0.960(3) 0.3182(12) 0.101(4) Uani 0.450(8) 1 d P A 1
H15C H 0.2414 0.9512 0.3333 0.151 Uiso 0.450(8) 1 calc PR A 1
H15A H 0.3132 0.8668 0.3072 0.151 Uiso 0.450(8) 1 calc PR A 1
H15B H 0.3311 1.0061 0.2840 0.151 Uiso 0.450(8) 1 calc PR A 1
P2B P 0.5509(7) 1.0237(7) 0.3133(3) 0.0675(14) Uani 0.550(8) 1 d PU A 2
C10B C 0.6068(16) 1.1234(14) 0.3906(7) 0.072(3) Uani 0.550(8) 1 d PU A 2
H10C H 0.7088 1.1499 0.4069 0.086 Uiso 0.550(8) 1 calc PR A 2
H10D H 0.6004 1.2103 0.3895 0.086 Uiso 0.550(8) 1 calc PR A 2
C11B C 0.5056(12) 1.0317(11) 0.4327(5) 0.046(3) Uani 0.550(8) 1 d PU A 2
H11F H 0.5367 1.0873 0.4715 0.069 Uiso 0.550(8) 1 calc PR A 2
H11D H 0.5147 0.9474 0.4352 0.069 Uiso 0.550(8) 1 calc PR A 2
H11E H 0.4045 1.0053 0.4167 0.069 Uiso 0.550(8) 1 calc PR A 2
C12B C 0.357(2) 0.960(3) 0.2913(8) 0.110(6) Uani 0.550(8) 1 d PDU A 2
H12C H 0.3292 0.9263 0.2489 0.132 Uiso 0.550(8) 1 calc PR A 2
H12D H 0.3084 0.8772 0.3099 0.132 Uiso 0.550(8) 1 calc PR A 2
C13B C 0.292(2) 1.0545(19) 0.3032(9) 0.103(6) Uani 0.550(8) 1 d PDU A 2
H13D H 0.1864 1.0020 0.2889 0.155 Uiso 0.550(8) 1 calc PR A 2
H13E H 0.3325 1.1349 0.2832 0.155 Uiso 0.550(8) 1 calc PR A 2
H13F H 0.3138 1.0872 0.3450 0.155 Uiso 0.550(8) 1 calc PR A 2
C14B C 0.612(3) 1.133(3) 0.2485(12) 0.121(7) Uani 0.550(8) 1 d PU A 2
H14C H 0.6087 1.0757 0.2132 0.145 Uiso 0.550(8) 1 calc PR A 2
H14D H 0.5612 1.1862 0.2387 0.145 Uiso 0.550(8) 1 calc PR A 2
C15B C 0.772(2) 1.2261(19) 0.2877(12) 0.123(7) Uani 0.550(8) 1 d PU A 2
H15E H 0.8310 1.2983 0.2668 0.184 Uiso 0.550(8) 1 calc PR A 2
H15D H 0.8162 1.1669 0.2962 0.184 Uiso 0.550(8) 1 calc PR A 2
H15F H 0.7670 1.2703 0.3241 0.184 Uiso 0.550(8) 1 calc PR A 2
C16 C 0.1324(15) 0.486(3) 0.1927(6) 0.060(4) Uani 0.75(5) 1 d PU A 1
H16B H 0.1827 0.5538 0.1678 0.072 Uiso 0.75(5) 1 calc PR A 1
H16A H 0.0389 0.4128 0.1685 0.072 Uiso 0.75(5) 1 calc PR A 1
C17 C 0.105(2) 0.557(3) 0.2394(9) 0.075(4) Uani 0.75(5) 1 d PU A 1
H17B H 0.0460 0.5984 0.2228 0.112 Uiso 0.75(5) 1 calc PR A 1
H17C H 0.1966 0.6314 0.2631 0.112 Uiso 0.75(5) 1 calc PR A 1
H17A H 0.0524 0.4905 0.2636 0.112 Uiso 0.75(5) 1 calc PR A 1
C16B C 0.112(5) 0.432(7) 0.203(2) 0.067(8) Uani 0.25(5) 1 d PU A 2
H16C H 0.1244 0.4828 0.1699 0.080 Uiso 0.25(5) 1 calc PR A 2
H16D H 0.0222 0.3415 0.1908 0.080 Uiso 0.25(5) 1 calc PR A 2
C17B C 0.092(7) 0.518(6) 0.253(3) 0.072(9) Uani 0.25(5) 1 d PU A 2
H17D H 0.0122 0.5366 0.2387 0.108 Uiso 0.25(5) 1 calc PR A 2
H17F H 0.1811 0.6070 0.2674 0.108 Uiso 0.25(5) 1 calc PR A 2
H17E H 0.0690 0.4651 0.2853 0.108 Uiso 0.25(5) 1 calc PR A 2
C18 C 0.251(4) 0.304(4) 0.1555(8) 0.107(7) Uani 0.640(18) 1 d PDU A 1
H18B H 0.3081 0.2571 0.1674 0.128 Uiso 0.640(18) 1 calc PR A 1
H18A H 0.1511 0.2309 0.1365 0.128 Uiso 0.640(18) 1 calc PR A 1
C19 C 0.315(2) 0.396(2) 0.1140(6) 0.114(6) Uani 0.640(18) 1 d PDU A 1
H19A H 0.3247 0.3417 0.0816 0.171 Uiso 0.640(18) 1 calc PR A 1
H19C H 0.4110 0.4718 0.1336 0.171 Uiso 0.640(18) 1 calc PR A 1
H19B H 0.2530 0.4345 0.0992 0.171 Uiso 0.640(18) 1 calc PR A 1
C18B C 0.280(7) 0.339(8) 0.1537(14) 0.128(13) Uani 0.360(18) 1 d PDU A 2
H18D H 0.3550 0.4213 0.1417 0.154 Uiso 0.360(18) 1 calc PR A 2
H18C H 0.3263 0.2818 0.1657 0.154 Uiso 0.360(18) 1 calc PR A 2
C19B C 0.170(4) 0.257(4) 0.1011(12) 0.136(11) Uani 0.360(18) 1 d PDU A 2
H19D H 0.1975 0.1949 0.0810 0.204 Uiso 0.360(18) 1 calc PR A 2
H19F H 0.1614 0.3200 0.0755 0.204 Uiso 0.360(18) 1 calc PR A 2
H19E H 0.0767 0.2010 0.1116 0.204 Uiso 0.360(18) 1 calc PR A 2
C20 C 0.134(2) 0.2665(15) 0.2602(9) 0.090(6) Uani 0.584(15) 1 d PDU A 1
H20B H 0.1244 0.3130 0.2954 0.108 Uiso 0.584(15) 1 calc PR A 1
H20A H 0.0362 0.2075 0.2356 0.108 Uiso 0.584(15) 1 calc PR A 1
C21 C 0.202(2) 0.167(2) 0.2794(10) 0.132(7) Uani 0.584(15) 1 d PDU A 1
H21B H 0.1376 0.0964 0.2993 0.198 Uiso 0.584(15) 1 calc PR A 1
H21C H 0.2971 0.2240 0.3057 0.198 Uiso 0.584(15) 1 calc PR A 1
H21A H 0.2132 0.1213 0.2449 0.198 Uiso 0.584(15) 1 calc PR A 1
C20B C 0.128(4) 0.2321(19) 0.2371(12) 0.099(8) Uani 0.416(15) 1 d PDU A 2
H20C H 0.0334 0.1842 0.2092 0.119 Uiso 0.416(15) 1 calc PR A 2
H20D H 0.1738 0.1718 0.2370 0.119 Uiso 0.416(15) 1 calc PR A 2
C21B C 0.110(3) 0.270(2) 0.3014(11) 0.101(4) Uani 0.416(15) 1 d PD A 2
H21D H 0.0403 0.1858 0.3134 0.151 Uiso 0.416(15) 1 calc PR A 2
H21E H 0.0748 0.3385 0.3012 0.151 Uiso 0.416(15) 1 calc PR A 2
H21F H 0.2037 0.3105 0.3287 0.151 Uiso 0.416(15) 1 calc PR A 2
Si1 Si 0.8711(2) 0.7367(2) 0.12932(8) 0.0550(4) Uani 1 1 d D . .
N1 n 0.7783(4) 0.8134(4) 0.45551(17) 0.0292(8) Uani 1 1 d . . .
N2 n 0.8422(4) 0.7791(4) 0.50159(17) 0.0318(8) Uani 1 1 d . A .
N3 n 0.6200(4) 0.5176(4) 0.42141(17) 0.0294(8) Uani 1 1 d . . .
N4 n 0.7040(4) 0.5229(4) 0.47208(17) 0.0306(8) Uani 1 1 d . A .
N5 n 0.9022(4) 0.6750(4) 0.39354(17) 0.0306(8) Uani 1 1 d . . .
N6 n 0.9464(4) 0.6579(4) 0.44798(18) 0.0325(8) Uani 1 1 d . A .
C1 C 0.7829(5) 0.9332(5) 0.4756(2) 0.0342(10) Uani 1 1 d . A .
H1 H 0.7461 0.9818 0.4529 0.041 Uiso 1 1 calc R . .
C2 C 0.8487(5) 0.9763(5) 0.5341(2) 0.0380(11) Uani 1 1 d . . .
H2 H 0.8652 1.0573 0.5586 0.046 Uiso 1 1 calc R A .
C3 C 0.8847(5) 0.8757(6) 0.5488(2) 0.0365(11) Uani 1 1 d . A .
H3 H 0.9319 0.8749 0.5862 0.044 Uiso 1 1 calc R . .
C4 C 0.4908(5) 0.4049(5) 0.4165(2) 0.0347(10) Uani 1 1 d . A .
H4 H 0.4104 0.3751 0.3850 0.042 Uiso 1 1 calc R . .
C5 C 0.4910(5) 0.3376(5) 0.4642(2) 0.0381(11) Uani 1 1 d . . .
H5 H 0.4135 0.2553 0.4714 0.046 Uiso 1 1 calc R A .
C6 C 0.6259(5) 0.4151(5) 0.4980(2) 0.0370(11) Uani 1 1 d . A .
H6 H 0.6600 0.3964 0.5341 0.044 Uiso 1 1 calc R . .
C7 C 1.0023(5) 0.6828(5) 0.3639(2) 0.0362(10) Uani 1 1 d . A .
H7 H 0.9989 0.6947 0.3244 0.043 Uiso 1 1 calc R . .
C8 C 1.1114(5) 0.6711(6) 0.3993(2) 0.0406(12) Uani 1 1 d . . .
H8 H 1.1946 0.6727 0.3892 0.049 Uiso 1 1 calc R A .
C9 C 1.0730(5) 0.6569(6) 0.4522(2) 0.0391(11) Uani 1 1 d . A .
H9 H 1.1267 0.6478 0.4860 0.047 Uiso 1 1 calc R . .
S5 S 0.9282(3) 0.7943(3) 0.21786(10) 0.0649(7) Uani 0.800(5) 1 d PD A 1
S5B S 0.8520(12) 0.7220(14) 0.2002(4) 0.0649(7) Uani 0.200(5) 1 d PD A 2
C22 C 0.8249(7) 0.8667(6) 0.0955(3) 0.0966(17) Uani 1 1 d GU A 2
C23 C 0.7641(7) 0.9328(7) 0.1246(2) 0.0997(17) Uani 1 1 d GU A 2
H23 H 0.7429 0.9116 0.1613 0.120 Uiso 1 1 calc R A 2
C24 C 0.7343(7) 1.0301(7) 0.0999(3) 0.1048(17) Uani 1 1 d GU A 2
H24 H 0.6927 1.0753 0.1198 0.126 Uiso 1 1 calc R A 2
C25 C 0.7653(7) 1.0611(7) 0.0462(3) 0.1069(17) Uani 1 1 d GU A 2
H25 H 0.7449 1.1276 0.0294 0.128 Uiso 1 1 calc R A 2
C26 C 0.8261(7) 0.9950(7) 0.0171(2) 0.1081(18) Uani 1 1 d GU A 2
H26 H 0.8473 1.0162 -0.0196 0.130 Uiso 1 1 calc R A 2
C27 C 0.8559(7) 0.8977(7) 0.0418(3) 0.1028(17) Uani 1 1 d GU A 2
H27 H 0.8975 0.8525 0.0219 0.123 Uiso 1 1 calc R A 2
C28 C 0.7321(6) 0.5495(4) 0.1009(3) 0.0818(14) Uani 1 1 d GU A 2
C29 C 0.6589(6) 0.5037(6) 0.0432(2) 0.0881(14) Uani 1 1 d GU A 2
H29 H 0.6737 0.5688 0.0172 0.106 Uiso 1 1 calc R A 2
C30 C 0.5639(6) 0.3626(6) 0.0233(2) 0.0933(15) Uani 1 1 d GU A 2
H30 H 0.5139 0.3313 -0.0162 0.112 Uiso 1 1 calc R A 2
C31 C 0.5422(6) 0.2673(4) 0.0613(3) 0.0941(15) Uani 1 1 d GU A 2
H31 H 0.4773 0.1708 0.0477 0.113 Uiso 1 1 calc R A 2
C32 C 0.6154(7) 0.3131(5) 0.1191(3) 0.0933(15) Uani 1 1 d GU A 2
H32 H 0.6005 0.2480 0.1450 0.112 Uiso 1 1 calc R A 2
C33 C 0.7104(6) 0.4542(6) 0.1389(2) 0.0870(14) Uani 1 1 d GU A 2
H33 H 0.7604 0.4856 0.1784 0.104 Uiso 1 1 calc R A 2
C34 C 1.0509(4) 0.7632(6) 0.11005(15) 0.0844(14) Uani 1 1 d GU A 2
C35 C 1.1794(6) 0.8850(4) 0.13397(17) 0.0918(15) Uani 1 1 d GU A 2
H35 H 1.1789 0.9562 0.1591 0.110 Uiso 1 1 calc R A 2
C36 C 1.3086(5) 0.9025(5) 0.12108(17) 0.0943(15) Uani 1 1 d GU A 2
H36 H 1.3964 0.9857 0.1374 0.113 Uiso 1 1 calc R A 2
C37 C 1.3092(4) 0.7983(6) 0.08426(16) 0.0909(15) Uani 1 1 d GU A 2
H37 H 1.3975 0.8103 0.0755 0.109 Uiso 1 1 calc R A 2
C38 C 1.1807(6) 0.6765(5) 0.06034(17) 0.0888(14) Uani 1 1 d GU A 2
H38 H 1.1812 0.6052 0.0352 0.107 Uiso 1 1 calc R A 2
C39 C 1.0515(5) 0.6589(5) 0.07323(15) 0.0864(14) Uani 1 1 d GU A 2
H39 H 0.9637 0.5757 0.0569 0.104 Uiso 1 1 calc R A 2
B1 B 0.8566(5) 0.6472(6) 0.49535(17) 0.0315(11) Uani 1 1 d R A 2
H1A H 0.9036 0.6359 0.5331 0.038 Uiso 1 1 calc R A 2

loop_
_atom_site_aniso_label
_atom_site_aniso_U_11
_atom_site_aniso_U_22
_atom_site_aniso_U_33
_atom_site_aniso_U_23
_atom_site_aniso_U_13
_atom_site_aniso_U_12
Mo1 0.02437(18) 0.0329(2) 0.0328(2) 0.01218(15) 0.01231(14) 0.01794(16)
Fe1 0.0330(3) 0.0459(4) 0.0348(4) 0.0091(3) 0.0089(3) 0.0234(3)
Fe2 0.0362(4) 0.0414(4) 0.0407(4) 0.0175(3) 0.0153(3) 0.0268(3)
Fe3 0.0394(4) 0.0476(4) 0.0375(4) 0.0183(3) 0.0184(3) 0.0283(3)
S1 0.0373(6) 0.0407(6) 0.0378(6) 0.0096(5) 0.0145(5) 0.0239(5)
S2 0.0331(6) 0.0369(6) 0.0453(7) 0.0176(5) 0.0165(5) 0.0204(5)
S3 0.0273(5) 0.0406(6) 0.0364(6) 0.0127(5) 0.0116(4) 0.0215(5)
S4 0.0500(8) 0.0658(9) 0.0406(7) 0.0232(6) 0.0153(6) 0.0384(7)
P1 0.0455(9) 0.0753(12) 0.0524(9) -0.0073(8) 0.0032(7) 0.0274(8)
P2 0.074(4) 0.068(3) 0.038(3) 0.020(2) 0.005(2) 0.058(3)
C10 0.088(7) 0.081(7) 0.112(9) 0.045(7) 0.005(6) 0.025(6)
C11 0.058(9) 0.067(8) 0.077(11) 0.028(8) 0.004(8) 0.024(7)
C12 0.121(10) 0.051(7) 0.063(9) 0.041(7) 0.034(8) 0.062(6)
C13 0.088(7) 0.081(7) 0.112(9) 0.045(7) 0.005(6) 0.025(6)
C14 0.077(9) 0.061(8) 0.106(11) -0.001(8) 0.015(8) 0.048(7)
C15 0.088(7) 0.081(7) 0.112(9) 0.045(7) 0.005(6) 0.025(6)
P2B 0.091(4) 0.074(3) 0.068(3) 0.002(2) -0.002(2) 0.072(3)
C10B 0.082(7) 0.059(6) 0.098(8) 0.013(6) 0.025(6) 0.053(6)
C11B 0.068(6) 0.055(6) 0.053(6) 0.015(4) 0.032(5) 0.055(5)
C12B 0.127(11) 0.189(17) 0.080(11) 0.003(11) 0.005(9) 0.137(12)
C13B 0.106(12) 0.100(12) 0.149(16) 0.040(11) 0.032(11) 0.083(11)
C14B 0.140(12) 0.079(10) 0.124(13) 0.033(11) -0.033(11) 0.054(10)
C15B 0.093(11) 0.067(10) 0.20(2) 0.048(11) 0.008(12) 0.036(8)
C16 0.043(5) 0.087(10) 0.053(6) 0.020(6) 0.001(4) 0.036(6)
C17 0.066(7) 0.099(12) 0.075(10) 0.022(7) 0.008(6) 0.054(8)
C16B 0.064(13) 0.078(17) 0.061(15) 0.025(12) 0.000(11) 0.037(13)
C17B 0.071(16) 0.09(2) 0.08(2) 0.026(15) 0.006(16) 0.058(15)
C18 0.114(14) 0.142(18) 0.069(8) -0.038(8) -0.005(8) 0.082(15)
C19 0.122(13) 0.184(17) 0.059(8) -0.013(9) 0.009(8) 0.101(13)
C18B 0.123(19) 0.17(2) 0.071(13) -0.043(14) -0.009(13) 0.069(18)
C19B 0.115(18) 0.19(2) 0.074(14) -0.053(15) 0.005(13) 0.067(18)
C20 0.064(8) 0.063(8) 0.113(15) -0.031(8) 0.034(10) 0.007(7)
C21 0.136(16) 0.090(12) 0.139(17) -0.007(11) 0.042(13) 0.030(10)
C20B 0.088(12) 0.058(12) 0.118(19) -0.007(12) 0.011(14) 0.015(11)
C21B 0.088(7) 0.081(7) 0.112(9) 0.045(7) 0.005(6) 0.025(6)
Si1 0.0639(11) 0.0567(10) 0.0465(9) 0.0093(8) 0.0047(8) 0.0329(9)
N1 0.0213(17) 0.035(2) 0.035(2) 0.0096(16) 0.0111(15) 0.0153(15)
N2 0.0216(17) 0.043(2) 0.036(2) 0.0121(17) 0.0108(15) 0.0177(16)
N3 0.0239(17) 0.0326(19) 0.038(2) 0.0123(16) 0.0128(15) 0.0165(15)
N4 0.0289(18) 0.038(2) 0.039(2) 0.0183(17) 0.0170(16) 0.0225(17)
N5 0.0253(18) 0.036(2) 0.039(2) 0.0148(17) 0.0144(16) 0.0188(16)
N6 0.0270(18) 0.043(2) 0.040(2) 0.0195(18) 0.0158(16) 0.0225(17)
C1 0.028(2) 0.034(2) 0.045(3) 0.010(2) 0.017(2) 0.0153(19)
C2 0.025(2) 0.040(3) 0.045(3) 0.006(2) 0.018(2) 0.010(2)
C3 0.023(2) 0.050(3) 0.034(2) 0.007(2) 0.0118(18) 0.015(2)
C4 0.027(2) 0.032(2) 0.054(3) 0.012(2) 0.017(2) 0.0185(19)
C5 0.036(2) 0.035(2) 0.059(3) 0.021(2) 0.027(2) 0.023(2)
C6 0.039(3) 0.044(3) 0.052(3) 0.028(2) 0.030(2) 0.031(2)
C7 0.033(2) 0.044(3) 0.044(3) 0.016(2) 0.019(2) 0.026(2)
C8 0.035(2) 0.053(3) 0.054(3) 0.024(3) 0.024(2) 0.031(2)
C9 0.030(2) 0.052(3) 0.050(3) 0.020(2) 0.015(2) 0.028(2)
S5 0.0464(13) 0.103(2) 0.0464(11) 0.0170(12) 0.0159(10) 0.0342(13)
S5B 0.0464(13) 0.103(2) 0.0464(11) 0.0170(12) 0.0159(10) 0.0342(13)
C22 0.087(3) 0.118(4) 0.128(4) 0.082(3) 0.047(3) 0.069(3)
C23 0.091(3) 0.118(4) 0.132(4) 0.081(3) 0.049(3) 0.068(3)
C24 0.094(3) 0.120(4) 0.136(4) 0.081(3) 0.048(3) 0.066(3)
C25 0.094(3) 0.123(4) 0.136(4) 0.083(3) 0.044(3) 0.065(3)
C26 0.094(3) 0.126(4) 0.133(4) 0.082(3) 0.043(3) 0.063(3)
C27 0.091(3) 0.123(4) 0.129(4) 0.082(3) 0.044(3) 0.066(3)
C28 0.072(3) 0.076(3) 0.106(3) 0.005(2) 0.016(2) 0.046(2)
C29 0.075(3) 0.080(3) 0.110(3) 0.003(2) 0.011(2) 0.043(2)
C30 0.078(3) 0.084(3) 0.113(3) 0.002(2) 0.010(2) 0.040(2)
C31 0.079(3) 0.082(3) 0.115(3) 0.004(2) 0.012(2) 0.039(2)
C32 0.081(3) 0.081(3) 0.113(3) 0.005(2) 0.015(2) 0.039(2)
C33 0.077(3) 0.077(3) 0.110(3) 0.006(2) 0.018(2) 0.042(2)
C34 0.067(2) 0.095(3) 0.089(3) 0.022(2) 0.015(2) 0.036(2)
C35 0.070(2) 0.101(3) 0.090(3) 0.020(2) 0.015(2) 0.030(2)
C36 0.070(2) 0.104(3) 0.092(3) 0.021(2) 0.015(2) 0.028(2)
C37 0.068(2) 0.101(3) 0.096(3) 0.022(2) 0.015(2) 0.034(2)
C38 0.068(2) 0.098(3) 0.097(3) 0.019(2) 0.018(2) 0.037(2)
C39 0.067(2) 0.096(3) 0.095(3) 0.018(2) 0.018(2) 0.038(2)
B1 0.026(2) 0.039(3) 0.036(3) 0.013(2) 0.013(2) 0.018(2)

loop_
_atom_type_symbol
_atom_type_description
_atom_type_scat_dispersion_real
_atom_type_scat_dispersion_imag
_atom_type_scat_source
C C 0.0033 0.0016 'International Tables Vol C Tables 4.2.6.8 and 6.1.1.4'
H H 0.0000 0.0000 'International Tables Vol C Tables 4.2.6.8 and 6.1.1.4'
N N 0.0061 0.0033 'International Tables Vol C Tables 4.2.6.8 and 6.1.1.4'
B B 0.0013 0.0007 'International Tables Vol C Tables 4.2.6.8 and 6.1.1.4'
Si Si 0.0817 0.0704 'International Tables Vol C Tables 4.2.6.8 and 6.1.1.4'
S S 0.1246 0.1234 'International Tables Vol C Tables 4.2.6.8 and 6.1.1.4'
Fe Fe 0.3463 0.8444 'International Tables Vol C Tables 4.2.6.8 and 6.1.1.4'
Mo Mo -1.6832 0.6857 'International Tables Vol C Tables 4.2.6.8 and 6.1.1.4'
P P 0.1023 0.0942 'International Tables Vol C Tables 4.2.6.8 and 6.1.1.4'

loop_
_geom_angle_atom_site_label_1
_geom_angle_atom_site_label_2
_geom_angle_atom_site_label_3
_geom_angle
N3 Mo1 N1 79.25(14)
N3 Mo1 N5 81.09(13)
N1 Mo1 N5 80.43(14)
N3 Mo1 S2 161.99(11)
N1 Mo1 S2 85.01(10)
N5 Mo1 S2 87.74(10)
N3 Mo1 S1 88.78(11)
N1 Mo1 S1 162.95(10)
N5 Mo1 S1 85.80(11)
S2 Mo1 S1 104.53(5)
N3 Mo1 S3 87.55(9)
N1 Mo1 S3 89.33(9)
N5 Mo1 S3 165.92(10)
S2 Mo1 S3 101.06(4)
S1 Mo1 S3 102.35(4)
N3 Mo1 Fe1 99.64(10)
N1 Mo1 Fe1 141.26(9)
N5 Mo1 Fe1 138.08(11)
S2 Mo1 Fe1 98.11(4)
S1 Mo1 Fe1 52.48(3)
S3 Mo1 Fe1 52.07(3)
N3 Mo1 Fe3 142.30(10)
N1 Mo1 Fe3 137.41(10)
N5 Mo1 Fe3 94.97(10)
S2 Mo1 Fe3 52.42(4)
S1 Mo1 Fe3 53.53(4)
S3 Mo1 Fe3 99.11(3)
Fe1 Mo1 Fe3 59.16(2)
N3 Mo1 Fe2 139.21(9)
N1 Mo1 Fe2 97.91(10)
N5 Mo1 Fe2 139.08(10)
S2 Mo1 Fe2 51.57(3)
S1 Mo1 Fe2 99.08(4)
S3 Mo1 Fe2 51.66(3)
Fe1 Mo1 Fe2 57.82(2)
Fe3 Mo1 Fe2 58.87(2)
S3 Fe1 S1 110.88(5)
S3 Fe1 S4 103.36(6)
S1 Fe1 S4 107.36(5)
S3 Fe1 P1 119.84(6)
S1 Fe1 P1 113.65(7)
S4 Fe1 P1 99.76(7)
S3 Fe1 Fe2 54.31(4)
S1 Fe1 Fe2 105.12(5)
S4 Fe1 Fe2 52.84(5)
P1 Fe1 Fe2 138.37(6)
S3 Fe1 Fe3 104.24(4)
S1 Fe1 Fe3 55.13(4)
S4 Fe1 Fe3 55.29(4)
P1 Fe1 Fe3 134.11(6)
Fe2 Fe1 Fe3 60.60(3)
S3 Fe1 Mo1 57.06(3)
S1 Fe1 Mo1 56.39(4)
S4 Fe1 Mo1 103.11(5)
P1 Fe1 Mo1 156.96(6)
Fe2 Fe1 Mo1 61.45(2)
Fe3 Fe1 Mo1 60.72(2)
S4 Fe2 S2 106.38(6)
S4 Fe2 S3 106.44(6)
S2 Fe2 S3 110.48(5)
S4 Fe2 P2 115.81(14)
S2 Fe2 P2 105.19(18)
S3 Fe2 P2 112.39(16)
S4 Fe2 P2B 104.17(17)
S2 Fe2 P2B 117.66(18)
S3 Fe2 P2B 110.84(18)
P2 Fe2 P2B 14.12(15)
S4 Fe2 Fe1 55.93(5)
S2 Fe2 Fe1 104.17(4)
S3 Fe2 Fe1 54.52(4)
P2 Fe2 Fe1 150.60(18)
P2B Fe2 Fe1 137.81(18)
S4 Fe2 Fe3 56.07(4)
S2 Fe2 Fe3 54.20(4)
S3 Fe2 Fe3 104.49(4)
P2 Fe2 Fe3 142.64(17)
P2B Fe2 Fe3 143.59(18)
Fe1 Fe2 Fe3 60.70(3)
S4 Fe2 Mo1 104.97(5)
S2 Fe2 Mo1 56.27(3)
S3 Fe2 Mo1 56.80(3)
P2 Fe2 Mo1 138.95(14)
P2B Fe2 Mo1 150.65(17)
Fe1 Fe2 Mo1 60.73(2)
Fe3 Fe2 Mo1 60.52(2)
S5B Fe3 S2 118.6(4)
S5B Fe3 S5 21.6(3)
S2 Fe3 S5 96.92(8)
S5B Fe3 S1 105.7(4)
S2 Fe3 S1 110.18(5)
S5 Fe3 S1 116.97(8)
S5B Fe3 S4 115.7(3)
S2 Fe3 S4 101.35(6)
S5 Fe3 S4 124.83(7)
S1 Fe3 S4 104.50(6)
S5B Fe3 Fe2 151.9(3)
S2 Fe3 Fe2 53.11(4)
S5 Fe3 Fe2 138.02(8)
S1 Fe3 Fe2 102.11(4)
S4 Fe3 Fe2 51.79(4)
S5B Fe3 Fe1 139.7(4)
S2 Fe3 Fe1 101.61(4)
S5 Fe3 Fe1 161.25(8)
S1 Fe3 Fe1 53.39(4)
S4 Fe3 Fe1 54.01(4)
Fe2 Fe3 Fe1 58.71(3)
S5B Fe3 Mo1 142.0(3)
S2 Fe3 Mo1 56.04(3)
S5 Fe3 Mo1 131.16(7)
S1 Fe3 Mo1 55.70(3)
S4 Fe3 Mo1 101.63(4)
Fe2 Fe3 Mo1 60.61(2)
Fe1 Fe3 Mo1 60.12(2)
Fe1 S1 Fe3 71.49(4)
Fe1 S1 Mo1 71.13(4)
Fe3 S1 Mo1 70.77(4)
Fe2 S2 Fe3 72.69(5)
Fe2 S2 Mo1 72.16(4)
Fe3 S2 Mo1 71.54(4)
Fe2 S3 Fe1 71.17(4)
Fe2 S3 Mo1 71.54(4)
Fe1 S3 Mo1 70.87(4)
Fe2 S4 Fe1 71.24(5)
Fe2 S4 Fe3 72.14(5)
Fe1 S4 Fe3 70.71(5)
C16B P1 C18 108.3(19)
C16B P1 C18B 110(2)
C18 P1 C18B 12(4)
C16B P1 C20B 91(3)
C18 P1 C20B 85.2(15)
C18B P1 C20B 97(3)
C16B P1 C20 88(3)
C18 P1 C20 104.2(13)
C18B P1 C20 116(3)
C20B P1 C20 19.2(8)
C16B P1 C16 18(2)
C18 P1 C16 106.4(9)
C18B P1 C16 104(2)
C20B P1 C16 109.2(14)
C20 P1 C16 105.5(10)
C16B P1 Fe1 121(2)
C18 P1 Fe1 117.5(11)
C18B P1 Fe1 108(2)
C20B P1 Fe1 125.9(10)
C20 P1 Fe1 112.9(7)
C16 P1 Fe1 109.5(6)
C12 P2 C14 107.7(10)
C12 P2 C10 93.2(12)
C14 P2 C10 107.5(11)
C12 P2 Fe2 113.5(8)
C14 P2 Fe2 117.6(6)
C10 P2 Fe2 114.5(8)
C11 C10 P2 117.6(16)
C11 C10 H10B 107.9
P2 C10 H10B 107.9
C11 C10 H10A 107.9
P2 C10 H10A 107.9
H10B C10 H10A 107.2
C10 C11 H11C 109.5
C10 C11 H11B 109.5
H11C C11 H11B 109.5
C10 C11 H11A 109.5
H11C C11 H11A 109.5
H11B C11 H11A 109.5
C13 C12 P2 118.1(16)
C13 C12 H12A 107.8
P2 C12 H12A 107.8
C13 C12 H12B 107.8
P2 C12 H12B 107.8
H12A C12 H12B 107.1
C12 C13 H13B 109.5
C12 C13 H13A 109.5
H13B C13 H13A 109.5
C12 C13 H13C 109.5
H13B C13 H13C 109.5
H13A C13 H13C 109.5
C15 C14 P2 103.2(15)
C15 C14 H14A 111.1
P2 C14 H14A 111.1
C15 C14 H14B 111.1
P2 C14 H14B 111.1
H14A C14 H14B 109.1
C14 C15 H15C 109.5
C14 C15 H15A 109.5
H15C C15 H15A 109.5
C14 C15 H15B 109.5
H15C C15 H15B 109.5
H15A C15 H15B 109.5
C12B P2B C10B 105.5(8)
C12B P2B C14B 98.1(12)
C10B P2B C14B 118.7(10)
C12B P2B Fe2 111.5(8)
C10B P2B Fe2 110.5(5)
C14B P2B Fe2 111.7(11)
C11B C10B P2B 112.2(9)
C11B C10B H10C 109.2
P2B C10B H10C 109.2
C11B C10B H10D 109.2
P2B C10B H10D 109.2
H10C C10B H10D 107.9
C10B C11B H11F 109.5
C10B C11B H11D 109.5
H11F C11B H11D 109.5
C10B C11B H11E 109.5
H11F C11B H11E 109.5
H11D C11B H11E 109.5
C13B C12B P2B 121.1(17)
C13B C12B H12C 107.1
P2B C12B H12C 107.1
C13B C12B H12D 107.1
P2B C12B H12D 107.1
H12C C12B H12D 106.8
C12B C13B H13D 109.5
C12B C13B H13E 109.5
H13D C13B H13E 109.5
C12B C13B H13F 109.5
H13D C13B H13F 109.5
H13E C13B H13F 109.5
C15B C14B P2B 90.2(14)
C15B C14B H14C 113.6
P2B C14B H14C 113.6
C15B C14B H14D 113.6
P2B C14B H14D 113.6
H14C C14B H14D 110.9
C14B C15B H15E 109.5
C14B C15B H15D 109.5
H15E C15B H15D 109.5
C14B C15B H15F 109.5
H15E C15B H15F 109.5
H15D C15B H15F 109.5
C17 C16 P1 113.3(9)
C17 C16 H16B 108.9
P1 C16 H16B 108.9
C17 C16 H16A 108.9
P1 C16 H16A 108.9
H16B C16 H16A 107.7
C16 C17 H17B 109.5
C16 C17 H17C 109.5
H17B C17 H17C 109.5
C16 C17 H17A 109.5
H17B C17 H17A 109.5
H17C C17 H17A 109.5
C17B C16B P1 115(3)
C17B C16B H16C 108.4
P1 C16B H16C 108.4
C17B C16B H16D 108.4
P1 C16B H16D 108.4
H16C C16B H16D 107.5
C16B C17B H17D 109.5
C16B C17B H17F 109.5
H17D C17B H17F 109.5
C16B C17B H17E 109.5
H17D C17B H17E 109.5
H17F C17B H17E 109.5
C19 C18 P1 110.8(19)
C19 C18 H18B 109.5
P1 C18 H18B 109.5
C19 C18 H18A 109.5
P1 C18 H18A 109.5
H18B C18 H18A 108.1
C18 C19 H19A 109.5
C18 C19 H19C 109.5
H19A C19 H19C 109.5
C18 C19 H19B 109.5
H19A C19 H19B 109.5
H19C C19 H19B 109.5
C19B C18B P1 125(3)
C19B C18B H18D 106.2
P1 C18B H18D 106.2
C19B C18B H18C 106.2
P1 C18B H18C 106.2
H18D C18B H18C 106.4
C18B C19B H19D 109.5
C18B C19B H19F 109.5
H19D C19B H19F 109.5
C18B C19B H19E 109.5
H19D C19B H19E 109.5
H19F C19B H19E 109.5
C21 C20 P1 113.5(13)
C21 C20 H20B 108.9
P1 C20 H20B 108.9
C21 C20 H20A 108.9
P1 C20 H20A 108.9
H20B C20 H20A 107.7
C20 C21 H21B 109.5
C20 C21 H21C 109.5
H21B C21 H21C 109.5
C20 C21 H21A 109.5
H21B C21 H21A 109.5
H21C C21 H21A 109.5
C21B C20B P1 103.1(14)
C21B C20B H20C 111.1
P1 C20B H20C 111.1
C21B C20B H20D 111.1
P1 C20B H20D 111.1
H20C C20B H20D 109.1
C20B C21B H21D 109.5
C20B C21B H21E 109.5
H21D C21B H21E 109.5
C20B C21B H21F 109.5
H21D C21B H21F 109.5
H21E C21B H21F 109.5
S5B Si1 C28 93.2(5)
S5B Si1 C22 116.2(4)
C28 Si1 C22 113.7(3)
S5B Si1 C34 118.3(4)
C28 Si1 C34 107.0(3)
C22 Si1 C34 107.5(2)
S5B Si1 S5 23.9(4)
C28 Si1 S5 116.1(2)
C22 Si1 S5 109.2(2)
C34 Si1 S5 102.43(15)
C1 N1 N2 106.0(4)
C1 N1 Mo1 131.8(3)
N2 N1 Mo1 122.1(3)
C3 N2 N1 109.8(4)
C3 N2 B1 129.0(4)
N1 N2 B1 121.2(4)
C4 N3 N4 106.3(4)
C4 N3 Mo1 131.2(3)
N4 N3 Mo1 122.3(3)
C6 N4 N3 109.3(4)
C6 N4 B1 129.1(4)
N3 N4 B1 121.2(3)
C7 N5 N6 106.6(4)
C7 N5 Mo1 131.3(3)
N6 N5 Mo1 122.1(3)
C9 N6 N5 109.6(4)
C9 N6 B1 129.5(4)
N5 N6 B1 120.9(3)
N1 C1 C2 110.9(4)
N1 C1 H1 124.6
C2 C1 H1 124.6
C3 C2 C1 104.6(5)
C3 C2 H2 127.7
C1 C2 H2 127.7
N2 C3 C2 108.7(4)
N2 C3 H3 125.6
C2 C3 H3 125.6
N3 C4 C5 110.3(5)
N3 C4 H4 124.9
C5 C4 H4 124.9
C6 C5 C4 105.0(4)
C6 C5 H5 127.5
C4 C5 H5 127.5
N4 C6 C5 109.1(4)
N4 C6 H6 125.5
C5 C6 H6 125.5
N5 C7 C8 110.2(4)
N5 C7 H7 124.9
C8 C7 H7 124.9
C9 C8 C7 105.1(4)
C9 C8 H8 127.5
C7 C8 H8 127.5
N6 C9 C8 108.6(4)
N6 C9 H9 125.7
C8 C9 H9 125.7
Si1 S5 Fe3 111.65(13)
Si1 S5B Fe3 143.8(6)
C23 C22 C27 120.0
C23 C22 Si1 120.7(3)
C27 C22 Si1 119.3(3)
C22 C23 C24 120.0
C22 C23 H23 120.0
C24 C23 H23 120.0
C23 C24 C25 120.0
C23 C24 H24 120.0
C25 C24 H24 120.0
C26 C25 C24 120.0
C26 C25 H25 120.0
C24 C25 H25 120.0
C27 C26 C25 120.0
C27 C26 H26 120.0
C25 C26 H26 120.0
C26 C27 C22 120.0
C26 C27 H27 120.0
C22 C27 H27 120.0
C29 C28 C33 120.0
C29 C28 Si1 122.1(3)
C33 C28 Si1 117.8(3)
C30 C29 C28 120.0
C30 C29 H29 120.0
C28 C29 H29 120.0
C31 C30 C29 120.0
C31 C30 H30 120.0
C29 C30 H30 120.0
C32 C31 C30 120.0
C32 C31 H31 120.0
C30 C31 H31 120.0
C31 C32 C33 120.0
C31 C32 H32 120.0
C33 C32 H32 120.0
C32 C33 C28 120.0
C32 C33 H33 120.0
C28 C33 H33 120.0
C35 C34 C39 120.0
C35 C34 Si1 120.1(3)
C39 C34 Si1 119.9(3)
C34 C35 C36 120.0
C34 C35 H35 120.0
C36 C35 H35 120.0
C37 C36 C35 120.0
C37 C36 H36 120.0
C35 C36 H36 120.0
C36 C37 C38 120.0
C36 C37 H37 120.0
C38 C37 H37 120.0
C37 C38 C39 120.0
C37 C38 H38 120.0
C39 C38 H38 120.0
C38 C39 C34 120.0
C38 C39 H39 120.0
C34 C39 H39 120.0
N2 B1 N4 107.5(4)
N2 B1 N6 107.4(3)
N4 B1 N6 107.5(3)
N2 B1 H1A 111.4
N4 B1 H1A 111.4
N6 B1 H1A 111.4

loop_
_geom_bond_atom_site_label_1
_geom_bond_atom_site_label_2
_geom_bond_distance
Mo1 N3 2.233(4)
Mo1 N1 2.239(4)
Mo1 N5 2.243(4)
Mo1 S2 2.3607(12)
Mo1 S1 2.3620(13)
Mo1 S3 2.3840(11)
Mo1 Fe1 2.6836(8)
Mo1 Fe3 2.6997(8)
Mo1 Fe2 2.7022(8)
Fe1 S3 2.2405(14)
Fe1 S1 2.2494(13)
Fe1 S4 2.2780(16)
Fe1 P1 2.3424(19)
Fe1 Fe2 2.6040(11)
Fe1 Fe3 2.6574(10)
Fe2 S4 2.1916(17)
Fe2 S2 2.2239(14)
Fe2 S3 2.2345(13)
Fe2 P2 2.270(7)
Fe2 P2B 2.295(5)
Fe2 Fe3 2.6548(10)
Fe3 S5B 2.037(8)
Fe3 S2 2.2554(15)
Fe3 S5 2.277(2)
Fe3 S1 2.2991(14)
Fe3 S4 2.3143(15)
P1 C16B 1.60(5)
P1 C18 1.822(12)
P1 C18B 1.822(18)
P1 C20B 1.834(17)
P1 C20 1.873(14)
P1 C16 1.887(18)
P2 C12 1.781(15)
P2 C14 1.790(15)
P2 C10 1.86(2)
C10 C11 1.38(3)
C10 H10B 0.9900
C10 H10A 0.9900
C11 H11C 0.9800
C11 H11B 0.9800
C11 H11A 0.9800
C12 C13 1.57(2)
C12 H12A 0.9900
C12 H12B 0.9900
C13 H13B 0.9800
C13 H13A 0.9800
C13 H13C 0.9800
C14 C15 1.54(3)
C14 H14A 0.9900
C14 H14B 0.9900
C15 H15C 0.9800
C15 H15A 0.9800
C15 H15B 0.9800
P2B C12B 1.82(2)
P2B C10B 1.911(16)
P2B C14B 2.02(3)
C10B C11B 1.627(17)
C10B H10C 0.9900
C10B H10D 0.9900
C11B H11F 0.9800
C11B H11D 0.9800
C11B H11E 0.9800
C12B C13B 1.531(19)
C12B H12C 0.9900
C12B H12D 0.9900
C13B H13D 0.9800
C13B H13E 0.9800
C13B H13F 0.9800
C14B C15B 1.60(3)
C14B H14C 0.9900
C14B H14D 0.9900
C15B H15E 0.9800
C15B H15D 0.9800
C15B H15F 0.9800
C16 C17 1.45(2)
C16 H16B 0.9900
C16 H16A 0.9900
C17 H17B 0.9800
C17 H17C 0.9800
C17 H17A 0.9800
C16B C17B 1.56(8)
C16B H16C 0.9900
C16B H16D 0.9900
C17B H17D 0.9800
C17B H17F 0.9800
C17B H17E 0.9800
C18 C19 1.47(3)
C18 H18B 0.9900
C18 H18A 0.9900
C19 H19A 0.9800
C19 H19C 0.9800
C19 H19B 0.9800
C18B C19B 1.46(4)
C18B H18D 0.9900
C18B H18C 0.9900
C19B H19D 0.9800
C19B H19F 0.9800
C19B H19E 0.9800
C20 C21 1.62(2)
C20 H20B 0.9900
C20 H20A 0.9900
C21 H21B 0.9800
C21 H21C 0.9800
C21 H21A 0.9800
C20B C21B 1.61(3)
C20B H20C 0.9900
C20B H20D 0.9900
C21B H21D 0.9800
C21B H21E 0.9800
C21B H21F 0.9800
Si1 S5B 1.731(8)
Si1 C28 1.878(5)
Si1 C22 1.903(4)
Si1 C34 1.940(4)
Si1 S5 2.051(3)
N1 C1 1.341(6)
N1 N2 1.365(5)
N2 C3 1.341(6)
N2 B1 1.525(7)
N3 C4 1.339(6)
N3 N4 1.361(5)
N4 C6 1.350(6)
N4 B1 1.538(7)
N5 C7 1.344(6)
N5 N6 1.358(5)
N6 C9 1.348(6)
N6 B1 1.563(5)
C1 C2 1.387(7)
C1 H1 0.9500
C2 C3 1.379(8)
C2 H2 0.9500
C3 H3 0.9500
C4 C5 1.393(7)
C4 H4 0.9500
C5 C6 1.357(8)
C5 H5 0.9500
C6 H6 0.9500
C7 C8 1.389(7)
C7 H7 0.9500
C8 C9 1.374(7)
C8 H8 0.9500
C9 H9 0.9500
C22 C23 1.3900
C22 C27 1.3900
C23 C24 1.3900
C23 H23 0.9500
C24 C25 1.3900
C24 H24 0.9500
C25 C26 1.3900
C25 H25 0.9500
C26 C27 1.3900
C26 H26 0.9500
C27 H27 0.9500
C28 C29 1.3900
C28 C33 1.3900
C29 C30 1.3900
C29 H29 0.9500
C30 C31 1.3900
C30 H30 0.9500
C31 C32 1.3900
C31 H31 0.9500
C32 C33 1.3900
C32 H32 0.9500
C33 H33 0.9500
C34 C35 1.3900
C34 C39 1.3900
C35 C36 1.3900
C35 H35 0.9500
C36 C37 1.3900
C36 H36 0.9500
C37 C38 1.3900
C37 H37 0.9500
C38 C39 1.3900
C38 H38 0.9500
C39 H39 0.9500
B1 H1A 1.0000

loop_
_geom_torsion_atom_site_label_1
_geom_torsion_atom_site_label_2
_geom_torsion_atom_site_label_3
_geom_torsion_atom_site_label_4
_geom_torsion
N3 Mo1 Fe1 S3 79.20(10)
N1 Mo1 Fe1 S3 -5.60(16)
N5 Mo1 Fe1 S3 166.57(15)
S2 Mo1 Fe1 S3 -97.74(5)
S1 Mo1 Fe1 S3 160.13(6)
Fe3 Mo1 Fe1 S3 -134.36(5)
Fe2 Mo1 Fe1 S3 -63.97(4)
N3 Mo1 Fe1 S1 -80.92(10)
N1 Mo1 Fe1 S1 -165.73(16)
N5 Mo1 Fe1 S1 6.45(15)
S2 Mo1 Fe1 S1 102.13(5)
S3 Mo1 Fe1 S1 -160.13(6)
Fe3 Mo1 Fe1 S1 65.52(4)
Fe2 Mo1 Fe1 S1 135.90(5)
N3 Mo1 Fe1 S4 176.78(10)
N1 Mo1 Fe1 S4 91.97(16)
N5 Mo1 Fe1 S4 -95.85(15)
S2 Mo1 Fe1 S4 -0.16(5)
S1 Mo1 Fe1 S4 -102.30(6)
S3 Mo1 Fe1 S4 97.57(6)
Fe3 Mo1 Fe1 S4 -36.78(4)
Fe2 Mo1 Fe1 S4 33.61(4)
N3 Mo1 Fe1 P1 -10.32(17)
N1 Mo1 Fe1 P1 -95.1(2)
N5 Mo1 Fe1 P1 77.0(2)
S2 Mo1 Fe1 P1 172.74(14)
S1 Mo1 Fe1 P1 70.60(14)
S3 Mo1 Fe1 P1 -89.53(14)
Fe3 Mo1 Fe1 P1 136.12(14)
Fe2 Mo1 Fe1 P1 -153.50(14)
N3 Mo1 Fe1 Fe2 143.17(10)
N1 Mo1 Fe1 Fe2 58.36(16)
N5 Mo1 Fe1 Fe2 -129.46(14)
S2 Mo1 Fe1 Fe2 -33.77(4)
S1 Mo1 Fe1 Fe2 -135.90(5)
S3 Mo1 Fe1 Fe2 63.97(4)
Fe3 Mo1 Fe1 Fe2 -70.39(3)
N3 Mo1 Fe1 Fe3 -146.44(10)
N1 Mo1 Fe1 Fe3 128.75(16)
N5 Mo1 Fe1 Fe3 -59.07(15)
S2 Mo1 Fe1 Fe3 36.62(4)
S1 Mo1 Fe1 Fe3 -65.52(4)
S3 Mo1 Fe1 Fe3 134.36(5)
Fe2 Mo1 Fe1 Fe3 70.39(3)
S3 Fe1 Fe2 S4 -154.36(6)
S1 Fe1 Fe2 S4 100.54(6)
P1 Fe1 Fe2 S4 -57.81(9)
Fe3 Fe1 Fe2 S4 66.85(5)
Mo1 Fe1 Fe2 S4 137.44(5)
S3 Fe1 Fe2 S2 105.25(6)
S1 Fe1 Fe2 S2 0.15(6)
S4 Fe1 Fe2 S2 -100.39(6)
P1 Fe1 Fe2 S2 -158.20(9)
Fe3 Fe1 Fe2 S2 -33.54(4)
Mo1 Fe1 Fe2 S2 37.05(4)
S1 Fe1 Fe2 S3 -105.10(6)
S4 Fe1 Fe2 S3 154.36(6)
P1 Fe1 Fe2 S3 96.55(9)
Fe3 Fe1 Fe2 S3 -138.79(5)
Mo1 Fe1 Fe2 S3 -68.21(4)
S3 Fe1 Fe2 P2 -71.8(3)
S1 Fe1 Fe2 P2 -176.9(3)
S4 Fe1 Fe2 P2 82.5(3)
P1 Fe1 Fe2 P2 24.7(3)
Fe3 Fe1 Fe2 P2 149.4(3)
Mo1 Fe1 Fe2 P2 -140.0(3)
S3 Fe1 Fe2 P2B -82.2(3)
S1 Fe1 Fe2 P2B 172.7(3)
S4 Fe1 Fe2 P2B 72.2(3)
P1 Fe1 Fe2 P2B 14.4(3)
Fe3 Fe1 Fe2 P2B 139.0(3)
Mo1 Fe1 Fe2 P2B -150.4(3)
S3 Fe1 Fe2 Fe3 138.79(5)
S1 Fe1 Fe2 Fe3 33.69(4)
S4 Fe1 Fe2 Fe3 -66.85(5)
P1 Fe1 Fe2 Fe3 -124.66(9)
Mo1 Fe1 Fe2 Fe3 70.58(2)
S3 Fe1 Fe2 Mo1 68.21(4)
S1 Fe1 Fe2 Mo1 -36.89(4)
S4 Fe1 Fe2 Mo1 -137.44(5)
P1 Fe1 Fe2 Mo1 164.76(9)
Fe3 Fe1 Fe2 Mo1 -70.58(2)
N3 Mo1 Fe2 S4 -100.22(16)
N1 Mo1 Fe2 S4 177.09(10)
N5 Mo1 Fe2 S4 92.61(17)
S2 Mo1 Fe2 S4 99.93(6)
S1 Mo1 Fe2 S4 -1.46(6)
S3 Mo1 Fe2 S4 -100.08(6)
Fe1 Mo1 Fe2 S4 -35.45(5)
Fe3 Mo1 Fe2 S4 35.43(5)
N3 Mo1 Fe2 S2 159.85(16)
N1 Mo1 Fe2 S2 77.16(10)
N5 Mo1 Fe2 S2 -7.33(17)
S1 Mo1 Fe2 S2 -101.40(5)
S3 Mo1 Fe2 S2 159.98(6)
Fe1 Mo1 Fe2 S2 -135.38(5)
Fe3 Mo1 Fe2 S2 -64.51(5)
N3 Mo1 Fe2 S3 -0.13(16)
N1 Mo1 Fe2 S3 -82.82(10)
N5 Mo1 Fe2 S3 -167.31(17)
S2 Mo1 Fe2 S3 -159.98(6)
S1 Mo1 Fe2 S3 98.62(5)
Fe1 Mo1 Fe2 S3 64.64(4)
Fe3 Mo1 Fe2 S3 135.51(5)
N3 Mo1 Fe2 P2 86.5(3)
N1 Mo1 Fe2 P2 3.8(3)
N5 Mo1 Fe2 P2 -80.6(3)
S2 Mo1 Fe2 P2 -73.3(3)
S1 Mo1 Fe2 P2 -174.7(3)
S3 Mo1 Fe2 P2 86.7(3)
Fe1 Mo1 Fe2 P2 151.3(3)
Fe3 Mo1 Fe2 P2 -137.8(3)
N3 Mo1 Fe2 P2B 72.6(4)
N1 Mo1 Fe2 P2B -10.1(4)
N5 Mo1 Fe2 P2B -94.5(4)
S2 Mo1 Fe2 P2B -87.2(4)
S1 Mo1 Fe2 P2B 171.4(4)
S3 Mo1 Fe2 P2B 72.8(4)
Fe1 Mo1 Fe2 P2B 137.4(4)
Fe3 Mo1 Fe2 P2B -151.7(4)
N3 Mo1 Fe2 Fe1 -64.77(16)
N1 Mo1 Fe2 Fe1 -147.46(9)
N5 Mo1 Fe2 Fe1 128.05(16)
S2 Mo1 Fe2 Fe1 135.38(5)
S1 Mo1 Fe2 Fe1 33.98(4)
S3 Mo1 Fe2 Fe1 -64.64(4)
Fe3 Mo1 Fe2 Fe1 70.87(3)
N3 Mo1 Fe2 Fe3 -135.65(16)
N1 Mo1 Fe2 Fe3 141.66(9)
N5 Mo1 Fe2 Fe3 57.18(16)
S2 Mo1 Fe2 Fe3 64.51(5)
S1 Mo1 Fe2 Fe3 -36.89(4)
S3 Mo1 Fe2 Fe3 -135.51(5)
Fe1 Mo1 Fe2 Fe3 -70.87(3)
S4 Fe2 Fe3 S5B 72.5(7)
S2 Fe2 Fe3 S5B -82.2(7)
S3 Fe2 Fe3 S5B 172.8(7)
P2 Fe2 Fe3 S5B -16.5(7)
P2B Fe2 Fe3 S5B 7.1(7)
Fe1 Fe2 Fe3 S5B 139.2(7)
Mo1 Fe2 Fe3 S5B -149.9(7)
S4 Fe2 Fe3 S2 154.71(7)
S3 Fe2 Fe3 S2 -105.02(6)
P2 Fe2 Fe3 S2 65.7(3)
P2B Fe2 Fe3 S2 89.2(3)
Fe1 Fe2 Fe3 S2 -138.67(5)
Mo1 Fe2 Fe3 S2 -67.74(4)
S4 Fe2 Fe3 S5 102.23(11)
S2 Fe2 Fe3 S5 -52.48(11)
S3 Fe2 Fe3 S5 -157.50(10)
P2 Fe2 Fe3 S5 13.2(3)
P2B Fe2 Fe3 S5 36.7(3)
Fe1 Fe2 Fe3 S5 168.85(10)
Mo1 Fe2 Fe3 S5 -120.22(10)
S4 Fe2 Fe3 S1 -99.03(7)
S2 Fe2 Fe3 S1 106.27(6)
S3 Fe2 Fe3 S1 1.25(6)
P2 Fe2 Fe3 S1 171.9(3)
P2B Fe2 Fe3 S1 -164.5(3)
Fe1 Fe2 Fe3 S1 -32.40(4)
Mo1 Fe2 Fe3 S1 38.53(4)
S2 Fe2 Fe3 S4 -154.71(7)
S3 Fe2 Fe3 S4 100.27(7)
P2 Fe2 Fe3 S4 -89.1(3)
P2B Fe2 Fe3 S4 -65.5(3)
Fe1 Fe2 Fe3 S4 66.62(5)
Mo1 Fe2 Fe3 S4 137.55(6)
S4 Fe2 Fe3 Fe1 -66.62(5)
S2 Fe2 Fe3 Fe1 138.67(5)
S3 Fe2 Fe3 Fe1 33.65(4)
P2 Fe2 Fe3 Fe1 -155.7(3)
P2B Fe2 Fe3 Fe1 -132.1(3)
Mo1 Fe2 Fe3 Fe1 70.93(2)
S4 Fe2 Fe3 Mo1 -137.55(6)
S2 Fe2 Fe3 Mo1 67.74(4)
S3 Fe2 Fe3 Mo1 -37.28(4)
P2 Fe2 Fe3 Mo1 133.4(3)
P2B Fe2 Fe3 Mo1 157.0(3)
Fe1 Fe2 Fe3 Mo1 -70.93(2)
S3 Fe1 Fe3 S5B 175.0(4)
S1 Fe1 Fe3 S5B 69.2(4)
S4 Fe1 Fe3 S5B -88.5(4)
P1 Fe1 Fe3 S5B -21.1(5)
Fe2 Fe1 Fe3 S5B -151.5(4)
Mo1 Fe1 Fe3 S5B 136.7(4)
S3 Fe1 Fe3 S2 -0.88(6)
S1 Fe1 Fe3 S2 -106.62(6)
S4 Fe1 Fe3 S2 95.68(6)
P1 Fe1 Fe3 S2 163.08(9)
Fe2 Fe1 Fe3 S2 32.63(4)
Mo1 Fe1 Fe3 S2 -39.13(4)
S3 Fe1 Fe3 S5 170.2(2)
S1 Fe1 Fe3 S5 64.5(2)
S4 Fe1 Fe3 S5 -93.2(2)
P1 Fe1 Fe3 S5 -25.8(2)
Fe2 Fe1 Fe3 S5 -156.3(2)
Mo1 Fe1 Fe3 S5 132.0(2)
S3 Fe1 Fe3 S1 105.75(6)
S4 Fe1 Fe3 S1 -157.69(7)
P1 Fe1 Fe3 S1 -90.30(9)
Fe2 Fe1 Fe3 S1 139.25(5)
Mo1 Fe1 Fe3 S1 67.50(4)
S3 Fe1 Fe3 S4 -96.56(6)
S1 Fe1 Fe3 S4 157.69(7)
P1 Fe1 Fe3 S4 67.39(10)
Fe2 Fe1 Fe3 S4 -63.05(5)
Mo1 Fe1 Fe3 S4 -134.81(6)
S3 Fe1 Fe3 Fe2 -33.51(4)
S1 Fe1 Fe3 Fe2 -139.25(5)
S4 Fe1 Fe3 Fe2 63.05(5)
P1 Fe1 Fe3 Fe2 130.44(9)
Mo1 Fe1 Fe3 Fe2 -71.76(3)
S3 Fe1 Fe3 Mo1 38.25(4)
S1 Fe1 Fe3 Mo1 -67.50(4)
S4 Fe1 Fe3 Mo1 134.81(6)
P1 Fe1 Fe3 Mo1 -157.80(9)
Fe2 Fe1 Fe3 Mo1 71.76(3)
N3 Mo1 Fe3 S5B -70.9(6)
N1 Mo1 Fe3 S5B 92.2(6)
N5 Mo1 Fe3 S5B 11.0(6)
S2 Mo1 Fe3 S5B 94.2(6)
S1 Mo1 Fe3 S5B -70.1(6)
S3 Mo1 Fe3 S5B -168.8(6)
Fe1 Mo1 Fe3 S5B -133.9(6)
Fe2 Mo1 Fe3 S5B 157.4(6)
N3 Mo1 Fe3 S2 -165.15(15)
N1 Mo1 Fe3 S2 -2.03(14)
N5 Mo1 Fe3 S2 -83.29(11)
S1 Mo1 Fe3 S2 -164.33(6)
S3 Mo1 Fe3 S2 96.99(5)
Fe1 Mo1 Fe3 S2 131.82(4)
Fe2 Mo1 Fe3 S2 63.17(4)
N3 Mo1 Fe3 S5 -98.46(18)
N1 Mo1 Fe3 S5 64.65(17)
N5 Mo1 Fe3 S5 -16.60(15)
S2 Mo1 Fe3 S5 66.69(11)
S1 Mo1 Fe3 S5 -97.64(12)
S3 Mo1 Fe3 S5 163.68(11)
Fe1 Mo1 Fe3 S5 -161.49(11)
Fe2 Mo1 Fe3 S5 129.85(11)
N3 Mo1 Fe3 S1 -0.82(16)
N1 Mo1 Fe3 S1 162.29(14)
N5 Mo1 Fe3 S1 81.04(11)
S2 Mo1 Fe3 S1 164.33(6)
S3 Mo1 Fe3 S1 -98.68(5)
Fe1 Mo1 Fe3 S1 -63.85(4)
Fe2 Mo1 Fe3 S1 -132.51(5)
N3 Mo1 Fe3 S4 98.91(16)
N1 Mo1 Fe3 S4 -97.98(14)
N5 Mo1 Fe3 S4 -179.24(11)
S2 Mo1 Fe3 S4 -95.95(6)
S1 Mo1 Fe3 S4 99.73(6)
S3 Mo1 Fe3 S4 1.04(6)
Fe1 Mo1 Fe3 S4 35.88(5)
Fe2 Mo1 Fe3 S4 -32.78(5)
N3 Mo1 Fe3 Fe2 131.69(15)
N1 Mo1 Fe3 Fe2 -65.20(14)
N5 Mo1 Fe3 Fe2 -146.46(10)
S2 Mo1 Fe3 Fe2 -63.17(4)
S1 Mo1 Fe3 Fe2 132.51(5)
S3 Mo1 Fe3 Fe2 33.83(4)
Fe1 Mo1 Fe3 Fe2 68.66(3)
N3 Mo1 Fe3 Fe1 63.03(15)
N1 Mo1 Fe3 Fe1 -133.86(14)
N5 Mo1 Fe3 Fe1 144.89(10)
S2 Mo1 Fe3 Fe1 -131.82(4)
S1 Mo1 Fe3 Fe1 63.85(4)
S3 Mo1 Fe3 Fe1 -34.83(4)
Fe2 Mo1 Fe3 Fe1 -68.66(3)
S3 Fe1 S1 Fe3 -93.15(5)
S4 Fe1 S1 Fe3 19.08(6)
P1 Fe1 S1 Fe3 128.39(7)
Fe2 Fe1 S1 Fe3 -36.09(4)
Mo1 Fe1 S1 Fe3 -75.37(4)
S3 Fe1 S1 Mo1 -17.78(5)
S4 Fe1 S1 Mo1 94.45(6)
P1 Fe1 S1 Mo1 -156.23(6)
Fe2 Fe1 S1 Mo1 39.28(4)
Fe3 Fe1 S1 Mo1 75.37(4)
S5B Fe3 S1 Fe1 -141.1(3)
S2 Fe3 S1 Fe1 89.66(5)
S5 Fe3 S1 Fe1 -161.00(8)
S4 Fe3 S1 Fe1 -18.49(6)
Fe2 Fe3 S1 Fe1 34.78(4)
Mo1 Fe3 S1 Fe1 75.85(3)
S5B Fe3 S1 Mo1 143.1(3)
S2 Fe3 S1 Mo1 13.81(5)
S5 Fe3 S1 Mo1 123.15(8)
S4 Fe3 S1 Mo1 -94.34(5)
Fe2 Fe3 S1 Mo1 -41.07(4)
Fe1 Fe3 S1 Mo1 -75.85(3)
N3 Mo1 S1 Fe1 103.16(10)
N1 Mo1 S1 Fe1 148.3(3)
N5 Mo1 S1 Fe1 -175.69(10)
S2 Mo1 S1 Fe1 -89.12(4)
S3 Mo1 S1 Fe1 15.93(5)
Fe3 Mo1 S1 Fe1 -76.34(4)
Fe2 Mo1 S1 Fe1 -36.62(4)
N3 Mo1 S1 Fe3 179.50(10)
N1 Mo1 S1 Fe3 -135.4(3)
N5 Mo1 S1 Fe3 -99.35(10)
S2 Mo1 S1 Fe3 -12.78(5)
S3 Mo1 S1 Fe3 92.27(4)
Fe1 Mo1 S1 Fe3 76.34(4)
Fe2 Mo1 S1 Fe3 39.72(4)
S4 Fe2 S2 Fe3 -21.68(6)
S3 Fe2 S2 Fe3 93.44(5)
P2 Fe2 S2 Fe3 -145.05(15)
P2B Fe2 S2 Fe3 -137.92(19)
Fe1 Fe2 S2 Fe3 36.44(4)
Mo1 Fe2 S2 Fe3 75.63(4)
S4 Fe2 S2 Mo1 -97.32(5)
S3 Fe2 S2 Mo1 17.80(5)
P2 Fe2 S2 Mo1 139.32(15)
P2B Fe2 S2 Mo1 146.44(19)
Fe1 Fe2 S2 Mo1 -39.19(4)
Fe3 Fe2 S2 Mo1 -75.63(4)
S5B Fe3 S2 Fe2 147.9(3)
S5 Fe3 S2 Fe2 147.69(7)
S1 Fe3 S2 Fe2 -90.21(5)
S4 Fe3 S2 Fe2 20.02(5)
Fe1 Fe3 S2 Fe2 -35.18(4)
Mo1 Fe3 S2 Fe2 -76.45(3)
S5B Fe3 S2 Mo1 -135.7(3)
S5 Fe3 S2 Mo1 -135.85(7)
S1 Fe3 S2 Mo1 -13.76(5)
S4 Fe3 S2 Mo1 96.47(5)
Fe2 Fe3 S2 Mo1 76.45(3)
Fe1 Fe3 S2 Mo1 41.27(3)
N3 Mo1 S2 Fe2 -133.3(3)
N1 Mo1 S2 Fe2 -104.21(10)
N5 Mo1 S2 Fe2 175.21(11)
S1 Mo1 S2 Fe2 90.14(5)
S3 Mo1 S2 Fe2 -15.88(5)
Fe1 Mo1 S2 Fe2 36.91(4)
Fe3 Mo1 S2 Fe2 77.17(4)
N3 Mo1 S2 Fe3 149.5(3)
N1 Mo1 S2 Fe3 178.62(9)
N5 Mo1 S2 Fe3 98.04(11)
S1 Mo1 S2 Fe3 12.97(5)
S3 Mo1 S2 Fe3 -93.05(4)
Fe1 Mo1 S2 Fe3 -40.26(4)
Fe2 Mo1 S2 Fe3 -77.17(4)
S4 Fe2 S3 Fe1 21.95(5)
S2 Fe2 S3 Fe1 -93.14(5)
P2 Fe2 S3 Fe1 149.71(17)
P2B Fe2 S3 Fe1 134.61(18)
Fe3 Fe2 S3 Fe1 -36.40(4)
Mo1 Fe2 S3 Fe1 -75.45(3)
S4 Fe2 S3 Mo1 97.40(5)
S2 Fe2 S3 Mo1 -17.69(5)
P2 Fe2 S3 Mo1 -134.84(17)
P2B Fe2 S3 Mo1 -149.94(18)
Fe1 Fe2 S3 Mo1 75.45(3)
Fe3 Fe2 S3 Mo1 39.05(4)
S1 Fe1 S3 Fe2 93.99(5)
S4 Fe1 S3 Fe2 -20.76(5)
P1 Fe1 S3 Fe2 -130.46(7)
Fe3 Fe1 S3 Fe2 36.31(4)
Mo1 Fe1 S3 Fe2 76.36(3)
S1 Fe1 S3 Mo1 17.64(5)
S4 Fe1 S3 Mo1 -97.12(5)
P1 Fe1 S3 Mo1 153.18(7)
Fe2 Fe1 S3 Mo1 -76.36(3)
Fe3 Fe1 S3 Mo1 -40.05(3)
N3 Mo1 S3 Fe2 179.91(11)
N1 Mo1 S3 Fe2 100.64(10)
N5 Mo1 S3 Fe2 143.7(4)
S2 Mo1 S3 Fe2 15.86(5)
S1 Mo1 S3 Fe2 -91.88(5)
Fe1 Mo1 S3 Fe2 -75.85(4)
Fe3 Mo1 S3 Fe2 -37.41(4)
N3 Mo1 S3 Fe1 -104.23(11)
N1 Mo1 S3 Fe1 176.50(10)
N5 Mo1 S3 Fe1 -140.4(4)
S2 Mo1 S3 Fe1 91.71(5)
S1 Mo1 S3 Fe1 -16.02(5)
Fe3 Mo1 S3 Fe1 38.44(4)
Fe2 Mo1 S3 Fe1 75.85(4)
S2 Fe2 S4 Fe1 96.27(5)
S3 Fe2 S4 Fe1 -21.56(5)
P2 Fe2 S4 Fe1 -147.3(2)
P2B Fe2 S4 Fe1 -138.75(18)
Fe3 Fe2 S4 Fe1 75.10(4)
Mo1 Fe2 S4 Fe1 37.64(4)
S2 Fe2 S4 Fe3 21.17(6)
S3 Fe2 S4 Fe3 -96.66(5)
P2 Fe2 S4 Fe3 137.6(2)
P2B Fe2 S4 Fe3 146.15(18)
Fe1 Fe2 S4 Fe3 -75.10(4)
Mo1 Fe2 S4 Fe3 -37.46(4)
S3 Fe1 S4 Fe2 21.18(5)
S1 Fe1 S4 Fe2 -96.08(5)
P1 Fe1 S4 Fe2 145.22(6)
Fe3 Fe1 S4 Fe2 -77.04(4)
Mo1 Fe1 S4 Fe2 -37.59(4)
S3 Fe1 S4 Fe3 98.22(5)
S1 Fe1 S4 Fe3 -19.04(6)
P1 Fe1 S4 Fe3 -137.74(6)
Fe2 Fe1 S4 Fe3 77.04(4)
Mo1 Fe1 S4 Fe3 39.45(4)
S5B Fe3 S4 Fe2 -150.0(4)
S2 Fe3 S4 Fe2 -20.39(5)
S5 Fe3 S4 Fe2 -127.21(11)
S1 Fe3 S4 Fe2 94.15(5)
Fe1 Fe3 S4 Fe2 75.80(4)
Mo1 Fe3 S4 Fe2 36.90(5)
S5B Fe3 S4 Fe1 134.1(4)
S2 Fe3 S4 Fe1 -96.20(5)
S5 Fe3 S4 Fe1 156.98(10)
S1 Fe3 S4 Fe1 18.34(6)
Fe2 Fe3 S4 Fe1 -75.80(4)
Mo1 Fe3 S4 Fe1 -38.90(4)
S3 Fe1 P1 C16B 50(3)
S1 Fe1 P1 C16B -175(3)
S4 Fe1 P1 C16B -62(3)
Fe2 Fe1 P1 C16B -18(3)
Fe3 Fe1 P1 C16B -112(3)
Mo1 Fe1 P1 C16B 125(3)
S3 Fe1 P1 C18 -173.1(11)
S1 Fe1 P1 C18 -38.7(11)
S4 Fe1 P1 C18 75.2(11)
Fe2 Fe1 P1 C18 118.4(11)
Fe3 Fe1 P1 C18 24.9(11)
Mo1 Fe1 P1 C18 -97.8(11)
S3 Fe1 P1 C18B 179(3)
S1 Fe1 P1 C18B -47(3)
S4 Fe1 P1 C18B 67(3)
Fe2 Fe1 P1 C18B 110(3)
Fe3 Fe1 P1 C18B 17(3)
Mo1 Fe1 P1 C18B -106(3)
S3 Fe1 P1 C20B -68.1(14)
S1 Fe1 P1 C20B 66.3(14)
S4 Fe1 P1 C20B -179.8(14)
Fe2 Fe1 P1 C20B -136.6(14)
Fe3 Fe1 P1 C20B 129.9(14)
Mo1 Fe1 P1 C20B 7.3(14)
S3 Fe1 P1 C20 -51.9(6)
S1 Fe1 P1 C20 82.5(6)
S4 Fe1 P1 C20 -163.5(6)
Fe2 Fe1 P1 C20 -120.3(6)
Fe3 Fe1 P1 C20 146.1(6)
Mo1 Fe1 P1 C20 23.5(7)
S3 Fe1 P1 C16 65.4(6)
S1 Fe1 P1 C16 -160.2(6)
S4 Fe1 P1 C16 -46.3(6)
Fe2 Fe1 P1 C16 -3.1(6)
Fe3 Fe1 P1 C16 -96.6(6)
Mo1 Fe1 P1 C16 140.7(6)
S4 Fe2 P2 C12 -21.5(11)
S2 Fe2 P2 C12 95.6(10)
S3 Fe2 P2 C12 -144.1(10)
P2B Fe2 P2 C12 -57.6(14)
Fe1 Fe2 P2 C12 -87.3(11)
Fe3 Fe2 P2 C12 45.7(11)
Mo1 Fe2 P2 C12 151.3(10)
S4 Fe2 P2 C14 105.5(8)
S2 Fe2 P2 C14 -137.4(8)
S3 Fe2 P2 C14 -17.1(8)
P2B Fe2 P2 C14 69.4(15)
Fe1 Fe2 P2 C14 39.7(9)
Fe3 Fe2 P2 C14 172.6(7)
Mo1 Fe2 P2 C14 -81.8(9)
S4 Fe2 P2 C10 -126.9(9)
S2 Fe2 P2 C10 -9.8(9)
S3 Fe2 P2 C10 110.5(9)
P2B Fe2 P2 C10 -163.0(17)
Fe1 Fe2 P2 C10 167.3(8)
Fe3 Fe2 P2 C10 -59.7(9)
Mo1 Fe2 P2 C10 45.9(9)
C12 P2 C10 C11 57(2)
C14 P2 C10 C11 -52(2)
Fe2 P2 C10 C11 175.1(15)
C14 P2 C12 C13 175.0(19)
C10 P2 C12 C13 65(2)
Fe2 P2 C12 C13 -53(2)
C12 P2 C14 C15 61.8(16)
C10 P2 C14 C15 161.1(13)
Fe2 P2 C14 C15 -68.0(14)
S4 Fe2 P2B C12B 61.9(7)
S2 Fe2 P2B C12B 179.3(7)
S3 Fe2 P2B C12B -52.2(7)
P2 Fe2 P2B C12B -151.3(16)
Fe1 Fe2 P2B C12B 7.4(8)
Fe3 Fe2 P2B C12B 113.0(8)
Mo1 Fe2 P2B C12B -111.0(7)
S4 Fe2 P2B C10B 178.8(6)
S2 Fe2 P2B C10B -63.8(6)
S3 Fe2 P2B C10B 64.7(6)
P2 Fe2 P2B C10B -34.4(11)
Fe1 Fe2 P2B C10B 124.4(5)
Fe3 Fe2 P2B C10B -130.1(5)
Mo1 Fe2 P2B C10B 5.9(8)
S4 Fe2 P2B C14B -46.7(9)
S2 Fe2 P2B C14B 70.7(9)
S3 Fe2 P2B C14B -160.8(9)
P2 Fe2 P2B C14B 100.1(16)
Fe1 Fe2 P2B C14B -101.2(9)
Fe3 Fe2 P2B C14B 4.4(10)
Mo1 Fe2 P2B C14B 140.4(9)
C12B P2B C10B C11B 51.3(11)
C14B P2B C10B C11B 159.8(12)
Fe2 P2B C10B C11B -69.3(9)
C10B P2B C12B C13B 44.8(19)
C14B P2B C12B C13B -78(2)
Fe2 P2B C12B C13B 164.8(15)
C12B P2B C14B C15B 157.5(16)
C10B P2B C14B C15B 45(2)
Fe2 P2B C14B C15B -85.5(16)
C16B P1 C16 C17 75(6)
C18 P1 C16 C17 173.8(16)
C18B P1 C16 C17 -174(3)
C20B P1 C16 C17 83.2(14)
C20 P1 C16 C17 63.5(12)
Fe1 P1 C16 C17 -58.3(11)
C18 P1 C16B C17B -179(3)
C18B P1 C16B C17B -167(4)
C20B P1 C16B C17B 95(4)
C20 P1 C16B C17B 76(3)
C16 P1 C16B C17B -93(7)
Fe1 P1 C16B C17B -39(5)
C16B P1 C18 C19 79(3)
C18B P1 C18 C19 -22(11)
C20B P1 C18 C19 168(2)
C20 P1 C18 C19 171.0(18)
C16 P1 C18 C19 60(2)
Fe1 P1 C18 C19 -63.2(19)
C16B P1 C18B C19B -30(8)
C18 P1 C18B C19B 53(10)
C20B P1 C18B C19B 64(6)
C20 P1 C18B C19B 68(7)
C16 P1 C18B C19B -48(7)
Fe1 P1 C18B C19B -165(6)
C16B P1 C20 C21 168(2)
C18 P1 C20 C21 60.1(17)
C18B P1 C20 C21 57(2)
C20B P1 C20 C21 68(5)
C16 P1 C20 C21 171.9(13)
Fe1 P1 C20 C21 -68.5(13)
C16B P1 C20B C21B -79(3)
C18 P1 C20B C21B 172(2)
C18B P1 C20B C21B 170(3)
C20 P1 C20B C21B 0(4)
C16 P1 C20B C21B -82(2)
Fe1 P1 C20B C21B 52(3)
N3 Mo1 N1 C1 -139.8(4)
N5 Mo1 N1 C1 137.6(4)
S2 Mo1 N1 C1 49.0(4)
S1 Mo1 N1 C1 174.1(3)
S3 Mo1 N1 C1 -52.1(4)
Fe1 Mo1 N1 C1 -47.7(5)
Fe3 Mo1 N1 C1 50.6(4)
Fe2 Mo1 N1 C1 -1.0(4)
N3 Mo1 N1 N2 42.8(3)
N5 Mo1 N1 N2 -39.8(3)
S2 Mo1 N1 N2 -128.4(3)
S1 Mo1 N1 N2 -3.3(6)
S3 Mo1 N1 N2 130.5(3)
Fe1 Mo1 N1 N2 134.9(2)
Fe3 Mo1 N1 N2 -126.8(3)
Fe2 Mo1 N1 N2 -178.4(3)
C1 N1 N2 C3 0.1(5)
Mo1 N1 N2 C3 178.1(3)
C1 N1 N2 B1 179.8(4)
Mo1 N1 N2 B1 -2.2(5)
N1 Mo1 N3 C4 132.0(4)
N5 Mo1 N3 C4 -146.2(4)
S2 Mo1 N3 C4 161.5(3)
S1 Mo1 N3 C4 -60.3(4)
S3 Mo1 N3 C4 42.2(4)
Fe1 Mo1 N3 C4 -8.7(4)
Fe3 Mo1 N3 C4 -59.6(4)
Fe2 Mo1 N3 C4 42.3(5)
N1 Mo1 N3 N4 -42.3(3)
N5 Mo1 N3 N4 39.6(3)
S2 Mo1 N3 N4 -12.8(6)
S1 Mo1 N3 N4 125.5(3)
S3 Mo1 N3 N4 -132.1(3)
Fe1 Mo1 N3 N4 177.1(3)
Fe3 Mo1 N3 N4 126.2(3)
Fe2 Mo1 N3 N4 -132.0(3)
C4 N3 N4 C6 -0.6(5)
Mo1 N3 N4 C6 174.9(3)
C4 N3 N4 B1 -174.0(4)
Mo1 N3 N4 B1 1.5(5)
N3 Mo1 N5 C7 140.3(5)
N1 Mo1 N5 C7 -139.2(5)
S2 Mo1 N5 C7 -53.9(4)
S1 Mo1 N5 C7 50.9(4)
S3 Mo1 N5 C7 177.0(3)
Fe1 Mo1 N5 C7 45.8(5)
Fe3 Mo1 N5 C7 -1.9(4)
Fe2 Mo1 N5 C7 -48.1(5)
N3 Mo1 N5 N6 -39.3(3)
N1 Mo1 N5 N6 41.2(3)
S2 Mo1 N5 N6 126.5(3)
S1 Mo1 N5 N6 -128.7(3)
S3 Mo1 N5 N6 -2.6(7)
Fe1 Mo1 N5 N6 -133.8(3)
Fe3 Mo1 N5 N6 178.5(3)
Fe2 Mo1 N5 N6 132.3(3)
C7 N5 N6 C9 0.8(5)
Mo1 N5 N6 C9 -179.5(3)
C7 N5 N6 B1 179.0(4)
Mo1 N5 N6 B1 -1.3(6)
N2 N1 C1 C2 -0.1(5)
Mo1 N1 C1 C2 -177.8(3)
N1 C1 C2 C3 0.1(5)
N1 N2 C3 C2 0.0(5)
B1 N2 C3 C2 -179.7(4)
C1 C2 C3 N2 -0.1(5)
N4 N3 C4 C5 0.3(5)
Mo1 N3 C4 C5 -174.7(3)
N3 C4 C5 C6 0.2(5)
N3 N4 C6 C5 0.8(5)
B1 N4 C6 C5 173.5(4)
C4 C5 C6 N4 -0.6(5)
N6 N5 C7 C8 -0.2(6)
Mo1 N5 C7 C8 -179.8(4)
N5 C7 C8 C9 -0.4(6)
N5 N6 C9 C8 -1.1(6)
B1 N6 C9 C8 -179.1(5)
C7 C8 C9 N6 0.9(6)
S5B Si1 S5 Fe3 -31.4(9)
C28 Si1 S5 Fe3 -49.7(3)
C22 Si1 S5 Fe3 80.3(3)
C34 Si1 S5 Fe3 -165.91(19)
S5B Fe3 S5 Si1 29.1(8)
S2 Fe3 S5 Si1 -151.33(13)
S1 Fe3 S5 Si1 91.82(13)
S4 Fe3 S5 Si1 -42.31(18)
Fe2 Fe3 S5 Si1 -111.62(14)
Fe1 Fe3 S5 Si1 37.5(3)
Mo1 Fe3 S5 Si1 158.55(8)
C28 Si1 S5B Fe3 -82.9(13)
C22 Si1 S5B Fe3 35.5(15)
C34 Si1 S5B Fe3 165.8(10)
S5 Si1 S5B Fe3 113.5(18)
S2 Fe3 S5B Si1 -115.3(12)
S5 Fe3 S5B Si1 -114.8(18)
S1 Fe3 S5B Si1 120.5(12)
S4 Fe3 S5B Si1 5.4(15)
Fe2 Fe3 S5B Si1 -50.9(18)
Fe1 Fe3 S5B Si1 69.3(15)
Mo1 Fe3 S5B Si1 174.3(8)
S5B Si1 C22 C23 -6.9(6)
C28 Si1 C22 C23 99.6(4)
C34 Si1 C22 C23 -142.2(4)
S5 Si1 C22 C23 -31.8(4)
S5B Si1 C22 C27 171.5(5)
C28 Si1 C22 C27 -82.0(4)
C34 Si1 C22 C27 36.3(4)
S5 Si1 C22 C27 146.7(3)
C27 C22 C23 C24 0.0
Si1 C22 C23 C24 178.4(5)
C22 C23 C24 C25 0.0
C23 C24 C25 C26 0.0
C24 C25 C26 C27 0.0
C25 C26 C27 C22 0.0
C23 C22 C27 C26 0.0
Si1 C22 C27 C26 -178.4(5)
S5B Si1 C28 C29 157.4(4)
C22 Si1 C28 C29 36.9(4)
C34 Si1 C28 C29 -81.7(3)
S5 Si1 C28 C29 164.7(3)
S5B Si1 C28 C33 -26.8(4)
C22 Si1 C28 C33 -147.3(3)
C34 Si1 C28 C33 94.1(3)
S5 Si1 C28 C33 -19.5(4)
C33 C28 C29 C30 0.0
Si1 C28 C29 C30 175.7(4)
C28 C29 C30 C31 0.0
C29 C30 C31 C32 0.0
C30 C31 C32 C33 0.0
C31 C32 C33 C28 0.0
C29 C28 C33 C32 0.0
Si1 C28 C33 C32 -175.9(4)
S5B Si1 C34 C35 -65.8(6)
C28 Si1 C34 C35 -169.1(3)
C22 Si1 C34 C35 68.4(3)
S5 Si1 C34 C35 -46.6(2)
S5B Si1 C34 C39 112.9(5)
C28 Si1 C34 C39 9.5(2)
C22 Si1 C34 C39 -113.0(3)
S5 Si1 C34 C39 132.07(14)
C39 C34 C35 C36 0.0
Si1 C34 C35 C36 178.66(17)
C34 C35 C36 C37 0.0
C35 C36 C37 C38 0.0
C36 C37 C38 C39 0.0
C37 C38 C39 C34 0.0
C35 C34 C39 C38 0.0
Si1 C34 C39 C38 -178.66(16)
C3 N2 B1 N4 123.4(4)
N1 N2 B1 N4 -56.3(4)
C3 N2 B1 N6 -121.2(4)
N1 N2 B1 N6 59.1(5)
C6 N4 B1 N2 -115.0(5)
N3 N4 B1 N2 57.0(4)
C6 N4 B1 N6 129.6(4)
N3 N4 B1 N6 -58.4(5)
C9 N6 B1 N2 120.7(5)
N5 N6 B1 N2 -57.1(5)
C9 N6 B1 N4 -123.9(5)
N5 N6 B1 N4 58.3(5)
